data_2020876
loop_
_publ_author_name
'Kelley, Annette'
'Nalla, Sowjanya'
'Bond, Marcus R.'

_publ_section_title
;
 The square-planar to flattened-tetrahedral CuX42&#x2212;(X= Cl, Br)
 structural phase transition in 1,2,6-trimethylpyridinium salts
;
_journal_coeditor_code OG5072
_journal_issue 1
_journal_name_full 'Acta Crystallographica Section B Structural Science, Crystal Engineering and Materials'
_journal_page_first 48
_journal_page_last 60
_journal_paper_doi 10.1107/S205252061402664X
_journal_volume 71
_journal_year 2015
_chemical_formula_moiety '2(C9 H14 N1 1+), (C14 Cu1 2-)'
_chemical_formula_sum 'C18 H28 Cl4 Cu N2'
_chemical_formula_weight 477.76
_chemical_name_systematic
;
bis(methyl(2-phenylethyl)ammonium tetrachloridocuprate(II)
;
_space_group_IT_number 14
_symmetry_cell_setting monoclinic
_symmetry_space_group_name_Hall '-P 2ybc'
_symmetry_space_group_name_H-M 'P 1 21/c 1'
_atom_sites_solution_hydrogens geom
_atom_sites_solution_primary direct
_atom_sites_solution_secondary difmap
_cell_angle_alpha 90
_cell_angle_beta 116.3140(10)
_cell_angle_gamma 90
_cell_formula_units_Z 2
_cell_length_a 6.42340(10)
_cell_length_b 22.4819(4)
_cell_length_c 8.45520(10)
_cell_measurement_reflns_used 3915
_cell_measurement_temperature 100(2)
_cell_measurement_theta_max 32.03
_cell_measurement_theta_min 1
_cell_volume 1094.49(3)
_computing_cell_refinement 'HKL Scalepack (Otwinowski & Minor 1997)'
_computing_data_collection 'Collect (Bruker AXS BV, 1997-2004)'
_computing_data_reduction 'HKL Denzo and Scalepack (Otwinowski & Minor 1997)'
_computing_molecular_graphics 'Ortep for Windows (Farrugia, 2012)'
_computing_publication_material 'WinGX publication routines (Farrugia, 2012)'
_computing_structure_refinement 'SHELXL-97 (Sheldrick, 1997)'
_computing_structure_solution 'SIR-92 (Altomare et al., 1994)'
_diffrn_ambient_temperature 100(2)
_diffrn_detector_area_resol_mean 9
_diffrn_measured_fraction_theta_full 0.999
_diffrn_measured_fraction_theta_max 0.999
_diffrn_measurement_device '95mm CCD camera on \k-goniostat'
_diffrn_measurement_device_type KappaCCD
_diffrn_measurement_method 'CCD rotation images, thick slices'
_diffrn_radiation_monochromator graphite
_diffrn_radiation_type MoK\a
_diffrn_radiation_wavelength 0.71073
_diffrn_reflns_av_R_equivalents 0.018
_diffrn_reflns_limit_h_max 9
_diffrn_reflns_limit_h_min -9
_diffrn_reflns_limit_k_max 33
_diffrn_reflns_limit_k_min -33
_diffrn_reflns_limit_l_max 12
_diffrn_reflns_limit_l_min -12
_diffrn_reflns_number 3814
_diffrn_reflns_reduction_process
;
        Scaled and merged with Sortav
        R.H. Blessing, (1987) Cryst. Rev. 1, 3-58
        R.H. Blessing, (1989) J. Appl. Cryst. 22, 396-397
;
_diffrn_reflns_theta_full 32.03
_diffrn_reflns_theta_max 32.03
_diffrn_reflns_theta_min 3.24
_exptl_absorpt_coefficient_mu 1.49
_exptl_absorpt_correction_T_max 0.954
_exptl_absorpt_correction_T_min 0.870
_exptl_absorpt_correction_type multi-scan
_exptl_absorpt_process_details '(DENZO/SCALEPACK; Otwinowski & Minor, 1997)'
_exptl_crystal_colour 'dark green'
_exptl_crystal_density_diffrn 1.45
_exptl_crystal_density_method 'not measured'
_exptl_crystal_description rod
_exptl_crystal_F_000 494
_exptl_crystal_size_max 0.18
_exptl_crystal_size_mid 0.06
_exptl_crystal_size_min 0.04
_refine_diff_density_max 0.369
_refine_diff_density_min -0.507
_refine_ls_extinction_method none
_refine_ls_goodness_of_fit_ref 1.063
_refine_ls_hydrogen_treatment refall
_refine_ls_matrix_type full
_refine_ls_number_constraints 0
_refine_ls_number_parameters 171
_refine_ls_number_reflns 3814
_refine_ls_number_restraints 0
_refine_ls_restrained_S_all 1.063
_refine_ls_R_factor_all 0.0329
_refine_ls_R_factor_gt 0.0234
_refine_ls_shift/su_max 0
_refine_ls_shift/su_mean 0
_refine_ls_structure_factor_coef Fsqd
_refine_ls_weighting_details 'calc w=1/[\s^2^(Fo^2^)+(0.0207P)^2^+0.1059P] where P=(Fo^2^+2Fc^2^)/3'
_refine_ls_weighting_scheme calc
_refine_ls_wR_factor_gt 0.055
_refine_ls_wR_factor_ref 0.0572
_reflns_number_gt 3186
_reflns_number_total 3814
_reflns_threshold_expression >2sigma(I)
_cod_data_source_file og5072sup1_nmphcucl4.cif
_cod_data_source_block nmphcucl4
_cod_original_sg_symbol_H-M 'P 21/c'
_cod_database_code 2020876

loop_
_symmetry_equiv_pos_as_xyz
'x, y, z'
'-x, y+1/2, -z+1/2'
'-x, -y, -z'
'x, -y-1/2, z-1/2'

loop_
_atom_site_type_symbol
_atom_site_label
_atom_site_fract_x
_atom_site_fract_y
_atom_site_fract_z
_atom_site_U_iso_or_equiv
_atom_site_adp_type
_atom_site_calc_flag
_atom_site_refinement_flags
_atom_site_occupancy
_atom_site_symmetry_multiplicity
_atom_site_disorder_assembly
_atom_site_disorder_group
Cu Cu1 0 0 0 0.01156(5) Uani d S 1 2 . .
Cl Cl1 -0.22895(4) -0.042521(11) 0.10657(3) 0.01423(6) Uani d . 1 1 . .
Cl Cl2 0.10995(4) 0.071176(13) 0.21497(4) 0.01842(7) Uani d . 1 1 . .
C C1 0.3837(2) 0.27495(6) 0.13980(16) 0.0210(2) Uani d . 1 1 . .
H H1 0.237(3) 0.2550(6) 0.0950(19) 0.025(4) Uiso d . 1 1 . .
C C2 0.3916(2) 0.33518(6) 0.17589(16) 0.0245(3) Uani d . 1 1 . .
H H2 0.256(3) 0.3559(8) 0.157(2) 0.038(4) Uiso d . 1 1 . .
C C3 0.6017(2) 0.36514(6) 0.24559(16) 0.0233(3) Uani d . 1 1 . .
H H3 0.606(3) 0.4046(7) 0.274(2) 0.031(4) Uiso d . 1 1 . .
C C4 0.8038(2) 0.33486(6) 0.27757(16) 0.0227(2) Uani d . 1 1 . .
H H4 0.945(3) 0.3540(8) 0.329(2) 0.036(4) Uiso d . 1 1 . .
C C5 0.7958(2) 0.27460(5) 0.23977(15) 0.0191(2) Uani d . 1 1 . .
H H5 0.931(3) 0.2539(7) 0.260(2) 0.025(4) Uiso d . 1 1 . .
C C6 0.58655(19) 0.24371(5) 0.17151(14) 0.0159(2) Uani d . 1 1 . .
C C7 0.5811(2) 0.17769(5) 0.13885(15) 0.0194(2) Uani d . 1 1 . .
H H7A 0.425(3) 0.1656(6) 0.0577(19) 0.025(4) Uiso d . 1 1 . .
H H7B 0.681(2) 0.1673(6) 0.0894(19) 0.023(4) Uiso d . 1 1 . .
C C8 0.65191(19) 0.14323(5) 0.30936(14) 0.0147(2) Uani d . 1 1 . .
H H8A 0.547(2) 0.1494(6) 0.3587(18) 0.016(3) Uiso d . 1 1 . .
H H8B 0.805(2) 0.1538(6) 0.3945(18) 0.018(3) Uiso d . 1 1 . .
N N9 0.65539(16) 0.07808(4) 0.27732(12) 0.01320(17) Uani d . 1 1 . .
H H9A 0.523(3) 0.0694(6) 0.1929(19) 0.020(4) Uiso d . 1 1 . .
H H9B 0.764(3) 0.0706(6) 0.2383(18) 0.021(4) Uiso d . 1 1 . .
C C10 0.7111(2) 0.04144(5) 0.43702(15) 0.0172(2) Uani d . 1 1 . .
H H10A 0.598(2) 0.0473(6) 0.4812(18) 0.015(3) Uiso d . 1 1 . .
H H10B 0.858(3) 0.0539(6) 0.5284(19) 0.021(4) Uiso d . 1 1 . .
H H10C 0.707(3) 0.0019(7) 0.406(2) 0.023(4) Uiso d . 1 1 . .

loop_
_atom_site_aniso_label
_atom_site_aniso_U_11
_atom_site_aniso_U_22
_atom_site_aniso_U_33
_atom_site_aniso_U_12
_atom_site_aniso_U_13
_atom_site_aniso_U_23
Cu1 0.00979(8) 0.01237(10) 0.01223(9) -0.00022(6) 0.00461(7) -0.00077(7)
Cl1 0.01506(11) 0.01371(13) 0.01529(12) -0.00153(9) 0.00798(9) -0.00092(9)
Cl2 0.01590(12) 0.02184(14) 0.02062(13) -0.00645(10) 0.01090(10) -0.00890(10)
C1 0.0185(5) 0.0257(6) 0.0169(5) -0.0029(5) 0.0061(4) -0.0025(5)
C2 0.0285(6) 0.0264(7) 0.0179(6) 0.0083(5) 0.0096(5) 0.0018(5)
C3 0.0397(7) 0.0149(6) 0.0169(5) -0.0001(5) 0.0140(5) 0.0007(5)
C4 0.0291(6) 0.0207(6) 0.0189(6) -0.0091(5) 0.0113(5) -0.0011(5)
C5 0.0197(5) 0.0204(6) 0.0175(5) -0.0011(4) 0.0087(4) 0.0014(4)
C6 0.0210(5) 0.0156(5) 0.0110(5) -0.0018(4) 0.0069(4) 0.0003(4)
C7 0.0266(6) 0.0163(5) 0.0144(5) -0.0030(4) 0.0083(5) -0.0022(4)
C8 0.0165(5) 0.0135(5) 0.0146(5) -0.0020(4) 0.0074(4) -0.0026(4)
N9 0.0121(4) 0.0143(4) 0.0132(4) -0.0009(3) 0.0056(3) -0.0015(3)
C10 0.0198(5) 0.0163(6) 0.0162(5) 0.0014(4) 0.0086(4) 0.0012(4)

loop_
_atom_type_symbol
_atom_type_description
_atom_type_scat_dispersion_real
_atom_type_scat_dispersion_imag
_atom_type_scat_source
C C 0.0033 0.0016 'International Tables Vol C Tables 4.2.6.8 and 6.1.1.4'
H H 0 0 'International Tables Vol C Tables 4.2.6.8 and 6.1.1.4'
N N 0.0061 0.0033 'International Tables Vol C Tables 4.2.6.8 and 6.1.1.4'
Cl Cl 0.1484 0.1585 'International Tables Vol C Tables 4.2.6.8 and 6.1.1.4'
Cu Cu 0.3201 1.2651 'International Tables Vol C Tables 4.2.6.8 and 6.1.1.4'

loop_
_geom_angle_atom_site_label_1
_geom_angle_atom_site_label_2
_geom_angle_atom_site_label_3
_geom_angle_site_symmetry_1
_geom_angle_site_symmetry_3
_geom_angle
Cl1 Cu1 Cl2 . . 90.309(9)
C6 C1 C2 . . 120.63(11)
C6 C1 H1 . . 120.8(9)
C2 C1 H1 . . 118.6(9)
C1 C2 C3 . . 120.22(12)
C1 C2 H2 . . 120.5(10)
C3 C2 H2 . . 119.3(10)
C2 C3 C4 . . 119.83(12)
C2 C3 H3 . . 119.5(10)
C4 C3 H3 . . 120.6(10)
C3 C4 C5 . . 120.00(12)
C3 C4 H4 . . 120.5(10)
C5 C4 H4 . . 119.4(11)
C4 C5 C6 . . 120.89(11)
C4 C5 H5 . . 120.6(9)
C6 C5 H5 . . 118.6(9)
C5 C6 C1 . . 118.43(11)
C5 C6 C7 . . 120.50(11)
C1 C6 C7 . . 121.04(11)
C6 C7 C8 . . 110.84(9)
C6 C7 H7A . . 109.7(9)
C8 C7 H7A . . 108.0(9)
C6 C7 H7B . . 111.2(9)
C8 C7 H7B . . 108.7(9)
H7A C7 H7B . . 108.3(12)
C7 C8 N9 . . 110.55(9)
C7 C8 H8A . . 111.8(8)
N9 C8 H8A . . 107.2(8)
C7 C8 H8B . . 111.3(8)
N9 C8 H8B . . 106.7(8)
H8A C8 H8B . . 109.1(11)
C8 N9 C10 . . 113.39(9)
C8 N9 H9A . . 106.7(10)
C10 N9 H9A . . 112.5(10)
C8 N9 H9B . . 108.8(9)
C10 N9 H9B . . 108.2(9)
H9A N9 H9B . . 107.0(13)
N9 C10 H10A . . 111.0(8)
N9 C10 H10B . . 109.0(8)
H10A C10 H10B . . 106.9(11)
N9 C10 H10C . . 108.3(10)
H10A C10 H10C . . 108.0(12)
H10B C10 H10C . . 113.7(13)

loop_
_geom_bond_atom_site_label_1
_geom_bond_atom_site_label_2
_geom_bond_site_symmetry_2
_geom_bond_distance
Cu1 Cl1 . 2.2502(2)
Cu1 Cl2 . 2.2858(3)
C6 C1 . 1.3974(16)
C1 C2 . 1.3840(18)
C1 H1 . 0.960(15)
C2 C3 . 1.3845(19)
C2 H2 . 0.938(17)
C3 C4 . 1.3822(19)
C3 H3 . 0.917(16)
C4 C5 . 1.3878(18)
C4 H4 . 0.921(17)
C5 C6 . 1.3906(16)
C5 H5 . 0.930(15)
C6 C7 . 1.5074(16)
C7 C8 . 1.5179(16)
C7 H7A . 0.971(15)
C7 H7B . 0.936(14)
C8 N9 . 1.4914(15)
C8 H8A . 0.947(13)
C8 H8B . 0.956(14)
N9 C10 . 1.4838(14)
N9 H9A . 0.855(15)
N9 H9B . 0.912(14)
C10 H10A . 0.960(13)
C10 H10B . 0.960(15)
C10 H10C . 0.924(15)

loop_
_geom_hbond_atom_site_label_D
_geom_hbond_atom_site_label_H
_geom_hbond_atom_site_label_A
_geom_hbond_site_symmetry_A
_geom_hbond_distance_DH
_geom_hbond_distance_HA
_geom_hbond_distance_DA
_geom_hbond_angle_DHA
_geom_hbond_publ_flag
N9 H9A Cl1 3 0.855(13) 2.471(13) 3.2860(10) 159.6(14) yes
N9 H9A Cl2 . 0.855(13) 2.744(19) 3.3070(10) 124.9(14) yes
N9 H9B Cl2 1_655 0.912(19) 2.314(18) 3.1930(10) 161.7(15) yes
N9 H9B Cl1 1_655 0.912(19) 2.785(15) 3.3070(10) 117.6(11) yes

_cod_database_fobs_code 2020876
